data_7115569
loop_
_publ_author_name
'Jingmei Shen'
'Glenn P. A. Yap'
'William E. Barker IV'
'William E. Geiger'
'Klaus H. Theopold'

_publ_section_title
;
 An electron transfer series of octahedral chromium complexes containing a
 redox non-innocent alpha-diimine ligand
;
_journal_name_full Chem.Commun.
_journal_page_first 10626
_journal_paper_doi 10.1039/C4cc03332A
_journal_volume 50
_journal_year 2014
_chemical_formula_sum 'C88 H100 B Cr F24 N6'
_chemical_formula_weight 1760.54
_chemical_name_systematic
; 
 ? 
;
_space_group_crystal_system monoclinic
_space_group_IT_number 14
_space_group_name_Hall '-P 2ybc'
_space_group_name_H-M_alt 'P 1 21/c 1'
_symmetry_space_group_name_Hall '-P 2ybc'
_symmetry_space_group_name_H-M 'P 1 21/c 1'
_atom_sites_solution_hydrogens geom
_atom_sites_solution_primary direct
_atom_sites_solution_secondary difmap
_audit_creation_method SHELXL-2013
_cell_angle_alpha 90
_cell_angle_beta 114.243(9)
_cell_angle_gamma 90
_cell_formula_units_Z 4
_cell_length_a 22.049(12)
_cell_length_b 17.219(9)
_cell_length_c 25.078(13)
_cell_measurement_reflns_used 988
_cell_measurement_temperature 120(2)
_cell_measurement_theta_max 18.66
_cell_measurement_theta_min 2.35
_cell_volume 8682(8)
_computing_cell_refinement 'Bruker SMART'
_computing_data_collection 'Bruker SMART'
_computing_data_reduction 'Bruker SAINT'
_computing_molecular_graphics 'Bruker SHELXTL'
_computing_publication_material 'Bruker SHELXTL'
_computing_structure_refinement 'SHELXL-2013 (Sheldrick, 2013)'
_computing_structure_solution 'SHELXS-97 (Sheldrick, 1990)'
_diffrn_ambient_temperature 120(2)
_diffrn_detector_area_resol_mean 8.33
_diffrn_measured_fraction_theta_full 1.000
_diffrn_measured_fraction_theta_max 0.997
_diffrn_measurement_device_type 'Bruker AXS APEX diffractometer'
_diffrn_measurement_method '\f and \w scans'
_diffrn_radiation_type MoK\a
_diffrn_radiation_wavelength 0.71073
_diffrn_reflns_av_R_equivalents 0.1178
_diffrn_reflns_av_unetI/netI 0.0944
_diffrn_reflns_Laue_measured_fraction_full 1.000
_diffrn_reflns_Laue_measured_fraction_max 0.997
_diffrn_reflns_limit_h_max 29
_diffrn_reflns_limit_h_min -29
_diffrn_reflns_limit_k_max 23
_diffrn_reflns_limit_k_min -22
_diffrn_reflns_limit_l_max 33
_diffrn_reflns_limit_l_min -33
_diffrn_reflns_number 116088
_diffrn_reflns_point_group_measured_fraction_full 1.000
_diffrn_reflns_point_group_measured_fraction_max 0.997
_diffrn_reflns_theta_full 25.242
_diffrn_reflns_theta_max 28.366
_diffrn_reflns_theta_min 1.574
_exptl_absorpt_coefficient_mu 0.231
_exptl_absorpt_correction_T_max 1.000000
_exptl_absorpt_correction_T_min 0.857952
_exptl_absorpt_correction_type multi-scan
_exptl_absorpt_process_details 'APEX2 (Bruker, 2007)'
_exptl_crystal_density_diffrn 1.347
_exptl_crystal_density_method 'not measured'
_exptl_crystal_F_000 3660
_refine_diff_density_max 0.807
_refine_diff_density_min -0.548
_refine_diff_density_rms 0.070
_refine_ls_extinction_method none
_refine_ls_goodness_of_fit_ref 1.001
_refine_ls_hydrogen_treatment constr
_refine_ls_matrix_type full
_refine_ls_number_parameters 1093
_refine_ls_number_reflns 21671
_refine_ls_number_restraints 102
_refine_ls_restrained_S_all 1.011
_refine_ls_R_factor_all 0.1335
_refine_ls_R_factor_gt 0.0639
_refine_ls_shift/su_max 0.002
_refine_ls_shift/su_mean 0.000
_refine_ls_structure_factor_coef Fsqd
_refine_ls_weighting_details 'w=1/[\s^2^(Fo^2^)+(0.0690P)^2^+1.5588P] where P=(Fo^2^+2Fc^2^)/3'
_refine_ls_weighting_scheme calc
_refine_ls_wR_factor_gt 0.1347
_refine_ls_wR_factor_ref 0.1695
_reflns_Friedel_coverage 0.000
_reflns_number_gt 11932
_reflns_number_total 21671
_reflns_threshold_expression 'I > 2\s(I)'
_cod_data_source_file c4cc03332a2.cif
_cod_data_source_block klat886
_cod_original_cell_volume 8681(8)
_cod_database_code 7115569
_shelx_space_group_comment
; 
The symmetry employed for this shelxl refinement is uniquely defined 
by the following loop, which should always be used as a source of 
symmetry information in preference to the above space-group names. 
They are only intended as comments. 
;
_shelxl_version_number 2013-4

loop_
_space_group_symop_operation_xyz
'x, y, z'
'-x, y+1/2, -z+1/2'
'-x, -y, -z'
'x, -y-1/2, z-1/2'

loop_
_atom_site_label
_atom_site_type_symbol
_atom_site_fract_x
_atom_site_fract_y
_atom_site_fract_z
_atom_site_U_iso_or_equiv
_atom_site_adp_type
_atom_site_occupancy
_atom_site_site_symmetry_order
_atom_site_calc_flag
_atom_site_refinement_flags_posn
_atom_site_refinement_flags_adp
_atom_site_refinement_flags_occupancy
_atom_site_disorder_assembly
_atom_site_disorder_group
Cr1 Cr 0.26347(2) 0.70571(2) 0.22060(2) 0.01924(11) Uani 1 1 d . . . . .
N1 N 0.21949(11) 0.70450(13) 0.27727(9) 0.0209(5) Uani 1 1 d . . . . .
N2 N 0.29421(11) 0.80803(12) 0.26271(9) 0.0211(5) Uani 1 1 d . . . . .
N3 N 0.18327(11) 0.75147(12) 0.15495(9) 0.0211(5) Uani 1 1 d . . . . .
N4 N 0.30021(11) 0.72937(12) 0.16061(10) 0.0211(5) Uani 1 1 d . . . . .
N5 N 0.34586(11) 0.64701(13) 0.27327(10) 0.0228(5) Uani 1 1 d . . . . .
N6 N 0.23758(11) 0.59476(13) 0.19386(10) 0.0228(5) Uani 1 1 d . . . . .
B1 B 0.24089(15) 0.29420(18) 0.47950(13) 0.0200(6) Uani 1 1 d . . . . .
F1 F 0.40852(11) 0.32040(12) 0.37723(10) 0.0622(6) Uani 1 1 d . . . . .
F2 F 0.33411(10) 0.39841(12) 0.32183(8) 0.0491(5) Uani 1 1 d . . . . .
F3 F 0.43093(9) 0.44151(11) 0.37700(8) 0.0464(5) Uani 1 1 d . . . . .
F4 F 0.33180(9) 0.57968(10) 0.54909(9) 0.0481(5) Uani 1 1 d . . . . .
F5 F 0.42163(9) 0.51859(11) 0.60036(8) 0.0461(5) Uani 1 1 d . . . . .
F6 F 0.41867(10) 0.59398(11) 0.53118(9) 0.0536(6) Uani 1 1 d . . . . .
F7 F 0.03747(10) 0.30040(11) 0.59595(10) 0.0534(6) Uani 1 1 d . . . . .
F8 F 0.03727(9) 0.21057(10) 0.53675(8) 0.0404(4) Uani 1 1 d . . . . .
F9 F 0.12056(9) 0.22282(11) 0.61911(8) 0.0438(5) Uani 1 1 d . . . . .
F10 F 0.05927(9) 0.53970(10) 0.44872(8) 0.0407(5) Uani 1 1 d . . . . .
F11 F 0.07747(10) 0.55287(10) 0.53886(8) 0.0460(5) Uani 1 1 d . . . . .
F12 F 0.15668(9) 0.57055(10) 0.51112(9) 0.0457(5) Uani 1 1 d . . . . .
F13 F 0.0257(4) 0.0728(4) 0.3442(4) 0.0867(18) Uani 0.407(3) 1 d D U P A 1
F14 F 0.0963(5) 0.0184(6) 0.3229(4) 0.0659(16) Uani 0.407(3) 1 d D U P A 1
F15 F 0.1113(4) 0.0346(3) 0.4117(3) 0.0740(13) Uani 0.407(3) 1 d D U P A 1
F13' F 0.0578(3) 0.0616(3) 0.3874(3) 0.0867(18) Uani 0.593(3) 1 d D U P A 1
F14' F 0.0705(3) 0.0364(4) 0.3080(2) 0.0659(16) Uani 0.593(3) 1 d D U P A 1
F15' F 0.1494(2) 0.0178(2) 0.3926(2) 0.0740(13) Uani 0.593(3) 1 d D U P A 1
F16 F 0.05454(12) 0.27650(12) 0.21131(8) 0.0623(6) Uani 1 1 d . . . . .
F17 F 0.07033(9) 0.37912(11) 0.26391(8) 0.0445(5) Uani 1 1 d . . . . .
F18 F 0.14849(10) 0.33480(11) 0.24366(8) 0.0497(5) Uani 1 1 d . . . . .
F19 F 0.38478(11) 0.01225(13) 0.50068(11) 0.0708(7) Uani 1 1 d . . . . .
F20 F 0.42908(11) 0.11240(13) 0.48217(9) 0.0637(6) Uani 1 1 d . . . . .
F21 F 0.47391(9) 0.05851(12) 0.56580(9) 0.0536(6) Uani 1 1 d . . . . .
F22 F 0.30022(11) 0.16099(13) 0.69074(8) 0.0571(6) Uani 1 1 d . . . . .
F23 F 0.39799(13) 0.11637(16) 0.71660(9) 0.0857(9) Uani 1 1 d . . . . .
F24 F 0.38060(12) 0.23928(14) 0.71208(9) 0.0662(7) Uani 1 1 d . . . . .
C1 C 0.23093(14) 0.76590(16) 0.31107(12) 0.0240(6) Uani 1 1 d . . . . .
H1 H 0.2131 0.7712 0.3395 0.029 Uiso 1 1 calc R U . . .
C2 C 0.27133(13) 0.82341(16) 0.30240(12) 0.0245(6) Uani 1 1 d . . . . .
H2 H 0.2815 0.8706 0.3240 0.029 Uiso 1 1 calc R U . . .
C3 C 0.12169(14) 0.66279(17) 0.29941(13) 0.0285(7) Uani 1 1 d . . . . .
H3A H 0.0910 0.6951 0.2669 0.034 Uiso 1 1 calc R U . . .
H3B H 0.1370 0.6940 0.3357 0.034 Uiso 1 1 calc R U . . .
C4 C 0.08510(15) 0.59046(18) 0.30621(14) 0.0341(7) Uani 1 1 d . . . . .
H4A H 0.0473 0.6063 0.3153 0.041 Uiso 1 1 calc R U . . .
H4B H 0.0671 0.5612 0.2689 0.041 Uiso 1 1 calc R U . . .
C5 C 0.13195(15) 0.53826(17) 0.35501(13) 0.0320(7) Uani 1 1 d . . . . .
H5A H 0.1461 0.5658 0.3929 0.038 Uiso 1 1 calc R U . . .
H5B H 0.1079 0.4906 0.3572 0.038 Uiso 1 1 calc R U . . .
C6 C 0.19289(15) 0.51592(17) 0.34484(14) 0.0320(7) Uani 1 1 d . . . . .
H6A H 0.1793 0.4823 0.3098 0.038 Uiso 1 1 calc R U . . .
H6B H 0.2238 0.4860 0.3788 0.038 Uiso 1 1 calc R U . . .
C7 C 0.22852(14) 0.58737(16) 0.33612(12) 0.0262(6) Uani 1 1 d . . . . .
H7A H 0.2659 0.5708 0.3265 0.031 Uiso 1 1 calc R U . . .
H7B H 0.2472 0.6175 0.3730 0.031 Uiso 1 1 calc R U . . .
C8 C 0.18131(13) 0.63918(16) 0.28694(12) 0.0230(6) Uani 1 1 d . . . . .
H8 H 0.1639 0.6073 0.2504 0.028 Uiso 1 1 calc R U . . .
C9 C 0.38464(15) 0.91063(18) 0.30290(14) 0.0349(7) Uani 1 1 d . . . . .
H9A H 0.3614 0.9397 0.3230 0.042 Uiso 1 1 calc R U . . .
H9B H 0.4144 0.8721 0.3307 0.042 Uiso 1 1 calc R U . . .
C10 C 0.42552(16) 0.96652(19) 0.28386(16) 0.0434(9) Uani 1 1 d . . . . .
H10A H 0.4503 0.9370 0.2654 0.052 Uiso 1 1 calc R U . . .
H10B H 0.4583 0.9936 0.3186 0.052 Uiso 1 1 calc R U . . .
C11 C 0.38069(17) 1.02626(18) 0.24051(15) 0.0423(8) Uani 1 1 d . . . . .
H11A H 0.3594 1.0593 0.2603 0.051 Uiso 1 1 calc R U . . .
H11B H 0.4080 1.0601 0.2271 0.051 Uiso 1 1 calc R U . . .
C12 C 0.32724(17) 0.98685(18) 0.18797(14) 0.0384(8) Uani 1 1 d . . . . .
H12A H 0.3483 0.9601 0.1650 0.046 Uiso 1 1 calc R U . . .
H12B H 0.2966 1.0267 0.1626 0.046 Uiso 1 1 calc R U . . .
C13 C 0.28772(14) 0.92810(16) 0.20629(13) 0.0266(6) Uani 1 1 d . . . . .
H13A H 0.2560 0.9006 0.1713 0.032 Uiso 1 1 calc R U . . .
H13B H 0.2618 0.9557 0.2246 0.032 Uiso 1 1 calc R U . . .
C14 C 0.33380(14) 0.86890(16) 0.24955(12) 0.0251(6) Uani 1 1 d . . . . .
H14 H 0.3592 0.8426 0.2296 0.030 Uiso 1 1 calc R U . . .
C15 C 0.19355(14) 0.77382(16) 0.10914(12) 0.0248(6) Uani 1 1 d . . . . .
H15 H 0.1596 0.7974 0.0761 0.030 Uiso 1 1 calc R U . . .
C16 C 0.25729(14) 0.76093(16) 0.11191(12) 0.0254(6) Uani 1 1 d . . . . .
H16 H 0.2690 0.7741 0.0806 0.031 Uiso 1 1 calc R U . . .
C17 C 0.05783(13) 0.75296(18) 0.09802(12) 0.0288(7) Uani 1 1 d . . . . .
H17A H 0.0594 0.7887 0.0677 0.035 Uiso 1 1 calc R U . . .
H17B H 0.0589 0.6990 0.0849 0.035 Uiso 1 1 calc R U . . .
C18 C -0.00582(14) 0.76638(19) 0.10666(14) 0.0356(8) Uani 1 1 d . . . . .
H18A H -0.0448 0.7570 0.0693 0.043 Uiso 1 1 calc R U . . .
H18B H -0.0079 0.7291 0.1359 0.043 Uiso 1 1 calc R U . . .
C19 C -0.00882(15) 0.8484(2) 0.12715(14) 0.0393(8) Uani 1 1 d . . . . .
H19A H -0.0095 0.8857 0.0969 0.047 Uiso 1 1 calc R U . . .
H19B H -0.0503 0.8553 0.1329 0.047 Uiso 1 1 calc R U . . .
C20 C 0.05048(15) 0.86480(19) 0.18381(14) 0.0364(8) Uani 1 1 d . . . . .
H20A H 0.0484 0.8314 0.2151 0.044 Uiso 1 1 calc R U . . .
H20B H 0.0492 0.9196 0.1952 0.044 Uiso 1 1 calc R U . . .
C21 C 0.11560(14) 0.84952(17) 0.17759(13) 0.0283(7) Uani 1 1 d . . . . .
H21A H 0.1202 0.8873 0.1497 0.034 Uiso 1 1 calc R U . . .
H21B H 0.1535 0.8570 0.2159 0.034 Uiso 1 1 calc R U . . .
C22 C 0.11761(13) 0.76744(16) 0.15590(12) 0.0239(6) Uani 1 1 d . . . . .
H22 H 0.1131 0.7313 0.1852 0.029 Uiso 1 1 calc R U . . .
C23 C 0.36635(15) 0.63274(17) 0.13515(14) 0.0329(7) Uani 1 1 d . . . . .
H23A H 0.3381 0.6372 0.0928 0.039 Uiso 1 1 calc R U . . .
H23B H 0.3469 0.5923 0.1515 0.039 Uiso 1 1 calc R U . . .
C24 C 0.43656(17) 0.6088(2) 0.14412(17) 0.0464(9) Uani 1 1 d . . . . .
H24A H 0.4629 0.5975 0.1861 0.056 Uiso 1 1 calc R U . . .
H24B H 0.4342 0.5607 0.1218 0.056 Uiso 1 1 calc R U . . .
C25 C 0.47149(17) 0.6713(2) 0.12465(17) 0.0486(9) Uani 1 1 d . . . . .
H25A H 0.4495 0.6766 0.0816 0.058 Uiso 1 1 calc R U . . .
H25B H 0.5182 0.6557 0.1353 0.058 Uiso 1 1 calc R U . . .
C26 C 0.47009(17) 0.7488(2) 0.15279(17) 0.0483(9) Uani 1 1 d . . . . .
H26A H 0.4903 0.7891 0.1370 0.058 Uiso 1 1 calc R U . . .
H26B H 0.4969 0.7452 0.1955 0.058 Uiso 1 1 calc R U . . .
C27 C 0.39905(15) 0.77263(18) 0.14121(14) 0.0332(7) Uani 1 1 d . . . . .
H27A H 0.3727 0.7792 0.0987 0.040 Uiso 1 1 calc R U . . .
H27B H 0.3995 0.8229 0.1606 0.040 Uiso 1 1 calc R U . . .
C28 C 0.36719(14) 0.71008(16) 0.16491(13) 0.0251(6) Uani 1 1 d . . . . .
H28 H 0.3965 0.7034 0.2074 0.030 Uiso 1 1 calc R U . . .
C29 C 0.34274(14) 0.57145(16) 0.26452(13) 0.0271(6) Uani 1 1 d . . . . .
H29 H 0.3786 0.5381 0.2865 0.033 Uiso 1 1 calc R U . . .
C30 C 0.28384(14) 0.54305(16) 0.22119(12) 0.0266(6) Uani 1 1 d . . . . .
H30 H 0.2775 0.4893 0.2120 0.032 Uiso 1 1 calc R U . . .
C31 C 0.47130(14) 0.63995(18) 0.33015(14) 0.0348(7) Uani 1 1 d . . . . .
H31A H 0.4703 0.5852 0.3417 0.042 Uiso 1 1 calc R U . . .
H31B H 0.4776 0.6406 0.2933 0.042 Uiso 1 1 calc R U . . .
C32 C 0.52906(15) 0.6825(2) 0.37805(15) 0.0422(9) Uani 1 1 d . . . . .
H32A H 0.5714 0.6563 0.3843 0.051 Uiso 1 1 calc R U . . .
H32B H 0.5314 0.7364 0.3653 0.051 Uiso 1 1 calc R U . . .
C33 C 0.52040(16) 0.6838(2) 0.43494(15) 0.0450(9) Uani 1 1 d . . . . .
H33A H 0.5575 0.7132 0.4647 0.054 Uiso 1 1 calc R U . . .
H33B H 0.5219 0.6300 0.4494 0.054 Uiso 1 1 calc R U . . .
C34 C 0.45472(15) 0.72109(19) 0.42680(14) 0.0382(8) Uani 1 1 d . . . . .
H34A H 0.4555 0.7768 0.4172 0.046 Uiso 1 1 calc R U . . .
H34B H 0.4489 0.7175 0.4638 0.046 Uiso 1 1 calc R U . . .
C35 C 0.39620(14) 0.68130(18) 0.37790(12) 0.0302(7) Uani 1 1 d . . . . .
H35A H 0.3919 0.6275 0.3898 0.036 Uiso 1 1 calc R U . . .
H35B H 0.3546 0.7093 0.3716 0.036 Uiso 1 1 calc R U . . .
C36 C 0.40551(13) 0.67963(17) 0.32068(12) 0.0265(6) Uani 1 1 d . . . . .
H36 H 0.4092 0.7348 0.3100 0.032 Uiso 1 1 calc R U . . .
C37 C 0.14766(15) 0.49142(17) 0.15592(13) 0.0298(7) Uani 1 1 d . . . . .
H37A H 0.1400 0.4952 0.1921 0.036 Uiso 1 1 calc R U . . .
H37B H 0.1802 0.4493 0.1613 0.036 Uiso 1 1 calc R U . . .
C38 C 0.08200(15) 0.47239(18) 0.10388(14) 0.0354(7) Uani 1 1 d . . . . .
H38A H 0.0645 0.4223 0.1110 0.042 Uiso 1 1 calc R U . . .
H38B H 0.0488 0.5132 0.0999 0.042 Uiso 1 1 calc R U . . .
C39 C 0.09234(17) 0.46722(19) 0.04768(14) 0.0406(8) Uani 1 1 d . . . . .
H39A H 0.1229 0.4238 0.0505 0.049 Uiso 1 1 calc R U . . .
H39B H 0.0493 0.4566 0.0144 0.049 Uiso 1 1 calc R U . . .
C40 C 0.12119(18) 0.5425(2) 0.03674(14) 0.0463(9) Uani 1 1 d . . . . .
H40A H 0.0885 0.5849 0.0298 0.056 Uiso 1 1 calc R U . . .
H40B H 0.1298 0.5370 0.0012 0.056 Uiso 1 1 calc R U . . .
C41 C 0.18596(16) 0.56373(19) 0.08860(13) 0.0353(7) Uani 1 1 d . . . . .
H41A H 0.2021 0.6145 0.0811 0.042 Uiso 1 1 calc R U . . .
H41B H 0.2203 0.5242 0.0929 0.042 Uiso 1 1 calc R U . . .
C42 C 0.17555(14) 0.56823(16) 0.14516(12) 0.0254(6) Uani 1 1 d . . . . .
H42 H 0.1410 0.6089 0.1393 0.030 Uiso 1 1 calc R U . . .
C43 C 0.31603(13) 0.35154(16) 0.42829(12) 0.0233(6) Uani 1 1 d . . . . .
H43 H 0.3015 0.3091 0.4018 0.028 Uiso 1 1 calc R U . . .
C44 C 0.36071(13) 0.40382(17) 0.42276(12) 0.0256(6) Uani 1 1 d . . . . .
C45 C 0.38298(13) 0.46729(16) 0.45963(13) 0.0272(7) Uani 1 1 d . . . . .
H45 H 0.4126 0.5041 0.4550 0.033 Uiso 1 1 calc R U . . .
C46 C 0.36034(13) 0.47520(16) 0.50377(12) 0.0256(6) Uani 1 1 d . . . . .
C47 C 0.31673(13) 0.42134(16) 0.50988(12) 0.0235(6) Uani 1 1 d . . . . .
H47 H 0.3036 0.4273 0.5413 0.028 Uiso 1 1 calc R U . . .
C48 C 0.29129(13) 0.35864(15) 0.47155(11) 0.0211(6) Uani 1 1 d . . . . .
C49 C 0.38380(16) 0.39149(18) 0.37531(15) 0.0343(7) Uani 1 1 d . . . . .
C50 C 0.38320(15) 0.54155(18) 0.54557(14) 0.0350(7) Uani 1 1 d . . . . .
C51 C 0.15573(13) 0.28708(16) 0.52944(11) 0.0225(6) Uani 1 1 d . . . . .
H51 H 0.1660 0.2333 0.5348 0.027 Uiso 1 1 calc R U . . .
C52 C 0.10881(14) 0.31703(16) 0.54781(12) 0.0252(6) Uani 1 1 d . . . . .
C53 C 0.09200(14) 0.39471(17) 0.54020(12) 0.0257(6) Uani 1 1 d . . . . .
H53 H 0.0602 0.4156 0.5528 0.031 Uiso 1 1 calc R U . . .
C54 C 0.12256(13) 0.44124(16) 0.51374(12) 0.0234(6) Uani 1 1 d . . . . .
C55 C 0.16921(13) 0.41095(16) 0.49543(11) 0.0220(6) Uani 1 1 d . . . . .
H55 H 0.1888 0.4444 0.4768 0.026 Uiso 1 1 calc R U . . .
C56 C 0.18837(13) 0.33301(15) 0.50346(11) 0.0204(6) Uani 1 1 d . . . . .
C57 C 0.07645(15) 0.26364(18) 0.57512(13) 0.0305(7) Uani 1 1 d . . . . .
C58 C 0.10413(15) 0.52506(17) 0.50328(14) 0.0308(7) Uani 1 1 d . . . . .
C59 C 0.16917(13) 0.17845(16) 0.41383(13) 0.0250(6) Uani 1 1 d . . . . .
H59 H 0.1847 0.1475 0.4482 0.030 Uiso 1 1 calc R U . . .
C60 C 0.12349(14) 0.14677(16) 0.36195(13) 0.0279(7) Uani 1 1 d . . . . .
C61 C 0.10016(14) 0.18917(17) 0.31045(13) 0.0286(7) Uani 1 1 d . . . . .
H61 H 0.0695 0.1671 0.2749 0.034 Uiso 1 1 calc R U . . .
C62 C 0.12262(14) 0.26422(16) 0.31214(12) 0.0242(6) Uani 1 1 d . . . . .
C63 C 0.16772(13) 0.29590(16) 0.36468(12) 0.0230(6) Uani 1 1 d . . . . .
H63 H 0.1819 0.3480 0.3648 0.028 Uiso 1 1 calc R U . . .
C64 C 0.19298(13) 0.25420(15) 0.41720(11) 0.0195(6) Uani 1 1 d . . . . .
C65 C 0.09710(19) 0.0676(2) 0.36144(15) 0.0470(9) Uani 1 1 d D U . . .
C66 C 0.09870(16) 0.31287(18) 0.25786(13) 0.0338(7) Uani 1 1 d . . . . .
C67 C 0.32819(13) 0.17965(16) 0.50754(12) 0.0247(6) Uani 1 1 d . . . . .
H67 H 0.3215 0.1801 0.4676 0.030 Uiso 1 1 calc R U . . .
C68 C 0.37517(14) 0.12890(16) 0.54534(13) 0.0287(7) Uani 1 1 d . . . . .
C69 C 0.38468(15) 0.12455(17) 0.60351(13) 0.0319(7) Uani 1 1 d . . . . .
H69 H 0.4157 0.0889 0.6295 0.038 Uiso 1 1 calc R U . . .
C70 C 0.34809(14) 0.17301(17) 0.62279(13) 0.0300(7) Uani 1 1 d . . . . .
C71 C 0.30290(14) 0.22552(16) 0.58447(12) 0.0255(6) Uani 1 1 d . . . . .
H71 H 0.2797 0.2597 0.5993 0.031 Uiso 1 1 calc R U . . .
C72 C 0.29032(13) 0.23005(15) 0.52529(12) 0.0222(6) Uani 1 1 d . . . . .
C73 C 0.41522(17) 0.07862(19) 0.52367(15) 0.0391(8) Uani 1 1 d . . . . .
C74 C 0.35768(18) 0.1722(2) 0.68528(14) 0.0419(8) Uani 1 1 d . . . . .
C75 C 0.2329(2) 0.0563(2) 0.30409(17) 0.0528(10) Uani 1 1 d . . . . .
H75 H 0.2121 0.0098 0.3083 0.063 Uiso 1 1 calc R U . . .
C76 C 0.2064(2) 0.0979(2) 0.25257(16) 0.0470(9) Uani 1 1 d . . . . .
C77 C 0.2366(2) 0.1649(2) 0.24743(18) 0.0597(11) Uani 1 1 d . . . . .
H77 H 0.2185 0.1939 0.2121 0.072 Uiso 1 1 calc R U . . .
C78 C 0.2925(2) 0.1905(2) 0.29277(18) 0.0585(11) Uani 1 1 d . . . . .
H78 H 0.3128 0.2374 0.2886 0.070 Uiso 1 1 calc R U . . .
C79 C 0.3203(2) 0.1496(2) 0.34466(17) 0.0527(10) Uani 1 1 d . . . . .
H79 H 0.3595 0.1678 0.3760 0.063 Uiso 1 1 calc R U . . .
C80 C 0.2904(2) 0.0828(2) 0.34985(17) 0.0562(10) Uani 1 1 d . . . . .
H80 H 0.3089 0.0538 0.3852 0.067 Uiso 1 1 calc R U . . .
C81 C 0.1430(2) 0.0686(3) 0.20218(18) 0.0715(13) Uani 1 1 d . . . . .
H81A H 0.1124 0.1122 0.1856 0.107 Uiso 1 1 calc R U . . .
H81B H 0.1216 0.0294 0.2169 0.107 Uiso 1 1 calc R U . . .
H81C H 0.1546 0.0457 0.1718 0.107 Uiso 1 1 calc R U . . .
C82 C 0.1972(2) 0.6432(2) 0.93779(16) 0.0505(9) Uani 1 1 d . . . . .
H82 H 0.1621 0.6064 0.9271 0.061 Uiso 1 1 calc R U . . .
C83 C 0.2592(2) 0.6191(2) 0.94440(17) 0.0555(10) Uani 1 1 d . . . . .
H83 H 0.2664 0.5661 0.9382 0.067 Uiso 1 1 calc R U . . .
C84 C 0.3111(2) 0.6710(2) 0.95998(15) 0.0507(10) Uani 1 1 d . . . . .
H84 H 0.3540 0.6543 0.9645 0.061 Uiso 1 1 calc R U . . .
C85 C 0.29990(18) 0.7473(2) 0.96890(14) 0.0454(9) Uani 1 1 d . . . . .
H85 H 0.3353 0.7838 0.9797 0.054 Uiso 1 1 calc R U . . .
C86 C 0.23722(18) 0.7715(2) 0.96229(14) 0.0422(8) Uani 1 1 d . . . . .
H86 H 0.2303 0.8245 0.9688 0.051 Uiso 1 1 calc R U . . .
C87 C 0.18483(18) 0.7202(2) 0.94642(14) 0.0403(8) Uani 1 1 d . . . . .
C88 C 0.11647(19) 0.7443(2) 0.93944(17) 0.0554(10) Uani 1 1 d . . . . .
H88A H 0.1088 0.7264 0.9732 0.083 Uiso 1 1 calc R U . . .
H88B H 0.0832 0.7213 0.9037 0.083 Uiso 1 1 calc R U . . .
H88C H 0.1129 0.8011 0.9369 0.083 Uiso 1 1 calc R U . . .

loop_
_atom_site_aniso_label
_atom_site_aniso_U_11
_atom_site_aniso_U_22
_atom_site_aniso_U_33
_atom_site_aniso_U_23
_atom_site_aniso_U_13
_atom_site_aniso_U_12
Cr1 0.0186(2) 0.0193(2) 0.0194(2) 0.00226(18) 0.00738(18) 0.00000(18)
N1 0.0202(12) 0.0226(12) 0.0190(12) 0.0030(10) 0.0071(10) 0.0006(9)
N2 0.0202(12) 0.0216(12) 0.0206(12) 0.0033(9) 0.0074(10) -0.0014(9)
N3 0.0201(12) 0.0226(12) 0.0204(12) 0.0002(10) 0.0080(10) -0.0010(9)
N4 0.0210(12) 0.0208(12) 0.0226(12) 0.0003(9) 0.0099(10) 0.0003(9)
N5 0.0204(12) 0.0236(12) 0.0245(13) 0.0036(10) 0.0095(10) -0.0009(10)
N6 0.0240(13) 0.0233(12) 0.0231(12) 0.0003(10) 0.0118(11) -0.0006(10)
B1 0.0180(15) 0.0219(16) 0.0208(15) -0.0003(13) 0.0086(13) -0.0003(13)
F1 0.0791(16) 0.0454(12) 0.0985(18) 0.0121(12) 0.0734(15) 0.0197(11)
F2 0.0501(12) 0.0703(14) 0.0342(11) -0.0042(10) 0.0246(10) -0.0105(10)
F3 0.0391(11) 0.0591(13) 0.0524(12) 0.0075(10) 0.0302(10) -0.0096(9)
F4 0.0410(11) 0.0339(11) 0.0638(13) -0.0164(9) 0.0159(10) 0.0008(9)
F5 0.0411(11) 0.0486(12) 0.0366(11) -0.0064(9) 0.0039(9) -0.0039(9)
F6 0.0612(14) 0.0400(11) 0.0601(13) -0.0107(10) 0.0255(11) -0.0276(10)
F7 0.0646(14) 0.0452(12) 0.0812(15) 0.0054(11) 0.0612(13) 0.0008(10)
F8 0.0383(11) 0.0401(11) 0.0419(11) 0.0051(9) 0.0155(9) -0.0116(9)
F9 0.0412(11) 0.0566(13) 0.0343(10) 0.0171(9) 0.0162(9) -0.0048(9)
F10 0.0476(12) 0.0361(10) 0.0380(11) 0.0091(8) 0.0172(9) 0.0134(9)
F11 0.0697(14) 0.0343(10) 0.0508(12) -0.0015(9) 0.0418(11) 0.0127(9)
F12 0.0441(12) 0.0248(10) 0.0716(14) -0.0030(9) 0.0272(11) -0.0035(8)
F13 0.116(5) 0.048(2) 0.139(5) -0.007(4) 0.095(4) -0.033(3)
F14 0.095(5) 0.029(3) 0.059(3) -0.008(2) 0.017(3) -0.017(3)
F15 0.064(3) 0.0239(17) 0.099(3) 0.0169(17) -0.002(2) -0.0057(18)
F13' 0.116(5) 0.048(2) 0.139(5) -0.007(4) 0.095(4) -0.033(3)
F14' 0.095(5) 0.029(3) 0.059(3) -0.008(2) 0.017(3) -0.017(3)
F15' 0.064(3) 0.0239(17) 0.099(3) 0.0169(17) -0.002(2) -0.0057(18)
F16 0.0870(17) 0.0512(13) 0.0237(10) 0.0015(9) -0.0026(11) -0.0195(12)
F17 0.0542(12) 0.0420(11) 0.0358(11) 0.0130(9) 0.0170(10) 0.0162(9)
F18 0.0603(13) 0.0561(13) 0.0456(12) 0.0181(10) 0.0348(11) 0.0057(10)
F19 0.0600(15) 0.0477(13) 0.0949(18) -0.0322(13) 0.0219(13) 0.0055(11)
F20 0.0778(16) 0.0722(15) 0.0563(14) 0.0192(12) 0.0429(13) 0.0410(12)
F21 0.0390(12) 0.0625(14) 0.0503(12) 0.0052(10) 0.0092(10) 0.0274(10)
F22 0.0637(14) 0.0766(16) 0.0377(12) 0.0089(11) 0.0274(11) -0.0063(12)
F23 0.104(2) 0.114(2) 0.0373(13) 0.0401(13) 0.0276(14) 0.0637(17)
F24 0.0814(17) 0.0813(17) 0.0307(11) -0.0126(11) 0.0177(11) -0.0260(13)
C1 0.0265(15) 0.0290(16) 0.0182(14) 0.0030(12) 0.0107(12) 0.0019(12)
C2 0.0256(15) 0.0218(14) 0.0240(15) -0.0014(12) 0.0080(13) 0.0002(12)
C3 0.0256(15) 0.0309(17) 0.0306(16) 0.0037(13) 0.0132(13) -0.0009(13)
C4 0.0291(17) 0.0413(19) 0.0365(18) 0.0051(15) 0.0182(15) -0.0039(14)
C5 0.0355(18) 0.0308(17) 0.0341(17) 0.0061(13) 0.0186(15) -0.0068(13)
C6 0.0338(17) 0.0294(17) 0.0339(17) 0.0069(13) 0.0152(15) -0.0007(13)
C7 0.0268(15) 0.0263(15) 0.0279(16) 0.0035(12) 0.0135(13) 0.0007(12)
C8 0.0234(15) 0.0251(15) 0.0213(14) 0.0019(11) 0.0101(12) -0.0025(11)
C9 0.0323(17) 0.0294(17) 0.0364(18) 0.0011(14) 0.0075(15) -0.0074(13)
C10 0.0361(19) 0.0353(19) 0.054(2) -0.0007(16) 0.0134(17) -0.0143(15)
C11 0.048(2) 0.0288(18) 0.054(2) 0.0010(16) 0.0256(18) -0.0088(15)
C12 0.050(2) 0.0293(17) 0.0403(19) 0.0084(15) 0.0229(17) -0.0027(15)
C13 0.0288(16) 0.0225(15) 0.0279(16) 0.0011(12) 0.0109(13) -0.0004(12)
C14 0.0242(15) 0.0219(15) 0.0300(16) 0.0005(12) 0.0120(13) -0.0029(12)
C15 0.0243(15) 0.0279(16) 0.0201(14) 0.0050(12) 0.0070(12) 0.0015(12)
C16 0.0296(16) 0.0273(15) 0.0232(15) 0.0032(12) 0.0147(13) -0.0018(12)
C17 0.0209(15) 0.0335(17) 0.0266(16) 0.0069(13) 0.0044(13) -0.0012(12)
C18 0.0196(15) 0.053(2) 0.0303(17) 0.0114(15) 0.0063(13) -0.0030(14)
C19 0.0238(16) 0.054(2) 0.045(2) 0.0182(17) 0.0186(15) 0.0125(15)
C20 0.0295(17) 0.0420(19) 0.0410(19) 0.0064(15) 0.0176(15) 0.0097(14)
C21 0.0242(15) 0.0320(16) 0.0296(16) 0.0050(13) 0.0118(13) 0.0044(13)
C22 0.0189(14) 0.0303(16) 0.0234(15) 0.0082(12) 0.0098(12) 0.0040(12)
C23 0.0339(18) 0.0285(17) 0.0415(19) 0.0024(14) 0.0207(15) 0.0029(13)
C24 0.043(2) 0.048(2) 0.056(2) 0.0051(18) 0.0288(19) 0.0161(17)
C25 0.035(2) 0.061(2) 0.061(2) 0.009(2) 0.0314(19) 0.0129(17)
C26 0.034(2) 0.057(2) 0.064(3) 0.005(2) 0.0301(19) -0.0016(17)
C27 0.0293(17) 0.0345(18) 0.0417(19) 0.0049(14) 0.0206(15) -0.0017(13)
C28 0.0228(15) 0.0276(15) 0.0278(15) 0.0023(12) 0.0132(13) 0.0027(12)
C29 0.0257(16) 0.0246(15) 0.0307(16) 0.0075(12) 0.0113(13) 0.0053(12)
C30 0.0294(16) 0.0198(14) 0.0322(16) 0.0025(12) 0.0140(14) 0.0000(12)
C31 0.0230(16) 0.0379(18) 0.0415(19) 0.0090(15) 0.0112(14) 0.0034(13)
C32 0.0204(16) 0.048(2) 0.050(2) 0.0123(17) 0.0057(15) -0.0033(14)
C33 0.0255(17) 0.046(2) 0.046(2) 0.0107(17) -0.0027(15) -0.0025(15)
C34 0.0313(18) 0.043(2) 0.0288(17) 0.0034(14) 0.0010(14) -0.0066(15)
C35 0.0225(15) 0.0358(17) 0.0265(16) 0.0064(13) 0.0042(13) -0.0003(13)
C36 0.0190(14) 0.0256(15) 0.0302(16) 0.0060(12) 0.0054(13) -0.0008(12)
C37 0.0335(17) 0.0259(16) 0.0314(16) -0.0002(13) 0.0149(14) -0.0049(13)
C38 0.0318(17) 0.0277(17) 0.0444(19) -0.0069(14) 0.0133(15) -0.0079(13)
C39 0.044(2) 0.0362(19) 0.0358(19) -0.0142(15) 0.0100(16) -0.0140(15)
C40 0.058(2) 0.046(2) 0.0306(18) -0.0072(16) 0.0139(17) -0.0180(18)
C41 0.0438(19) 0.0356(18) 0.0270(17) -0.0029(14) 0.0151(15) -0.0140(15)
C42 0.0264(15) 0.0237(15) 0.0250(15) -0.0032(12) 0.0094(13) -0.0041(12)
C43 0.0223(15) 0.0228(14) 0.0262(15) 0.0040(12) 0.0114(12) 0.0050(11)
C44 0.0212(15) 0.0285(16) 0.0294(16) 0.0096(13) 0.0127(13) 0.0062(12)
C45 0.0178(14) 0.0239(15) 0.0385(17) 0.0098(13) 0.0102(13) 0.0017(11)
C46 0.0196(14) 0.0246(15) 0.0278(16) 0.0018(12) 0.0048(12) 0.0015(11)
C47 0.0217(14) 0.0276(15) 0.0207(14) 0.0036(12) 0.0082(12) 0.0013(12)
C48 0.0197(14) 0.0214(14) 0.0206(14) 0.0048(11) 0.0066(12) 0.0033(11)
C49 0.0320(18) 0.0309(17) 0.047(2) 0.0077(15) 0.0231(16) 0.0027(14)
C50 0.0278(17) 0.0323(18) 0.041(2) -0.0008(15) 0.0096(15) -0.0061(14)
C51 0.0223(14) 0.0236(15) 0.0209(14) -0.0011(11) 0.0082(12) -0.0008(11)
C52 0.0263(15) 0.0269(15) 0.0221(15) 0.0015(12) 0.0097(13) -0.0016(12)
C53 0.0233(15) 0.0334(16) 0.0227(15) -0.0008(12) 0.0117(13) 0.0026(12)
C54 0.0221(14) 0.0259(15) 0.0222(15) -0.0017(12) 0.0092(12) 0.0028(12)
C55 0.0210(14) 0.0243(15) 0.0194(14) 0.0022(11) 0.0072(12) -0.0002(11)
C56 0.0184(14) 0.0240(15) 0.0166(13) 0.0003(11) 0.0049(11) -0.0020(11)
C57 0.0304(17) 0.0349(17) 0.0312(17) 0.0026(14) 0.0177(14) -0.0004(14)
C58 0.0340(18) 0.0266(16) 0.0364(18) -0.0011(13) 0.0189(15) 0.0019(13)
C59 0.0246(15) 0.0251(15) 0.0271(16) 0.0023(12) 0.0124(13) 0.0025(12)
C60 0.0316(17) 0.0210(15) 0.0318(17) -0.0015(12) 0.0136(14) -0.0004(12)
C61 0.0295(16) 0.0310(17) 0.0238(15) -0.0049(12) 0.0095(13) 0.0007(13)
C62 0.0279(16) 0.0251(15) 0.0227(15) 0.0001(12) 0.0134(13) 0.0022(12)
C63 0.0218(14) 0.0232(14) 0.0259(15) -0.0008(12) 0.0117(12) -0.0005(12)
C64 0.0177(13) 0.0220(14) 0.0217(14) 0.0020(11) 0.0110(11) 0.0048(11)
C65 0.061(2) 0.0318(19) 0.042(2) 0.0007(16) 0.0158(19) -0.0093(17)
C66 0.0394(19) 0.0339(18) 0.0240(16) 0.0003(13) 0.0088(15) -0.0009(14)
C67 0.0263(15) 0.0248(15) 0.0230(15) -0.0003(12) 0.0101(13) -0.0003(12)
C68 0.0246(15) 0.0246(15) 0.0306(17) -0.0011(13) 0.0048(13) 0.0011(12)
C69 0.0276(16) 0.0273(16) 0.0314(17) 0.0068(13) 0.0025(14) 0.0047(13)
C70 0.0280(16) 0.0333(17) 0.0246(16) 0.0049(13) 0.0067(13) -0.0015(13)
C71 0.0229(15) 0.0268(15) 0.0270(16) 0.0008(12) 0.0104(13) -0.0011(12)
C72 0.0208(14) 0.0220(14) 0.0247(15) -0.0003(11) 0.0102(12) -0.0042(11)
C73 0.039(2) 0.0347(19) 0.0359(19) 0.0019(15) 0.0080(16) 0.0114(15)
C74 0.044(2) 0.049(2) 0.0299(18) 0.0089(16) 0.0125(16) 0.0068(17)
C75 0.065(3) 0.044(2) 0.057(3) -0.0055(19) 0.034(2) 0.0058(19)
C76 0.068(3) 0.035(2) 0.045(2) -0.0033(17) 0.031(2) 0.0127(18)
C77 0.085(3) 0.049(2) 0.050(2) 0.004(2) 0.033(2) 0.015(2)
C78 0.080(3) 0.055(3) 0.047(2) -0.004(2) 0.033(2) 0.002(2)
C79 0.063(3) 0.056(2) 0.046(2) -0.0058(19) 0.029(2) 0.002(2)
C80 0.072(3) 0.058(3) 0.045(2) 0.0051(19) 0.030(2) 0.012(2)
C81 0.078(3) 0.064(3) 0.060(3) -0.003(2) 0.015(2) 0.018(2)
C82 0.061(3) 0.044(2) 0.055(2) -0.0017(18) 0.032(2) -0.0059(19)
C83 0.073(3) 0.045(2) 0.052(2) 0.0106(19) 0.030(2) 0.007(2)
C84 0.052(2) 0.064(3) 0.033(2) 0.0105(18) 0.0145(18) 0.014(2)
C85 0.044(2) 0.064(3) 0.0257(18) -0.0006(17) 0.0111(16) -0.0057(18)
C86 0.053(2) 0.046(2) 0.0273(17) -0.0017(15) 0.0171(17) -0.0039(17)
C87 0.052(2) 0.045(2) 0.0280(17) -0.0015(15) 0.0197(16) 0.0008(17)
C88 0.060(3) 0.062(3) 0.057(2) -0.007(2) 0.036(2) -0.008(2)

loop_
_atom_type_symbol
_atom_type_description
_atom_type_scat_dispersion_real
_atom_type_scat_dispersion_imag
_atom_type_scat_source
C C 0.0033 0.0016 'International Tables Vol C Tables 4.2.6.8 and 6.1.1.4'
H H 0.0000 0.0000 'International Tables Vol C Tables 4.2.6.8 and 6.1.1.4'
B B 0.0013 0.0007 'International Tables Vol C Tables 4.2.6.8 and 6.1.1.4'
N N 0.0061 0.0033 'International Tables Vol C Tables 4.2.6.8 and 6.1.1.4'
F F 0.0171 0.0103 'International Tables Vol C Tables 4.2.6.8 and 6.1.1.4'
Cr Cr 0.3209 0.6236 'International Tables Vol C Tables 4.2.6.8 and 6.1.1.4'

loop_
_geom_angle_atom_site_label_1
_geom_angle_atom_site_label_2
_geom_angle_atom_site_label_3
_geom_angle
N3 Cr1 N2 94.56(9)
N3 Cr1 N4 78.39(10)
N2 Cr1 N4 93.58(9)
N3 Cr1 N1 93.72(10)
N2 Cr1 N1 78.27(9)
N4 Cr1 N1 168.27(9)
N3 Cr1 N5 168.27(9)
N2 Cr1 N5 94.34(9)
N4 Cr1 N5 93.43(10)
N1 Cr1 N5 95.56(10)
N3 Cr1 N6 93.71(9)
N2 Cr1 N6 169.09(9)
N4 Cr1 N6 95.06(9)
N1 Cr1 N6 94.10(9)
N5 Cr1 N6 78.50(9)
C1 N1 C8 118.5(2)
C1 N1 Cr1 115.12(18)
C8 N1 Cr1 126.21(17)
C2 N2 C14 118.0(2)
C2 N2 Cr1 114.85(18)
C14 N2 Cr1 126.88(18)
C15 N3 C22 118.6(2)
C15 N3 Cr1 114.78(18)
C22 N3 Cr1 126.43(17)
C16 N4 C28 118.5(2)
C16 N4 Cr1 114.74(19)
C28 N4 Cr1 126.57(17)
C29 N5 C36 118.6(2)
C29 N5 Cr1 114.41(19)
C36 N5 Cr1 126.90(18)
C30 N6 C42 118.5(2)
C30 N6 Cr1 114.39(19)
C42 N6 Cr1 127.00(17)
C64 B1 C48 111.9(2)
C64 B1 C72 111.6(2)
C48 B1 C72 104.6(2)
C64 B1 C56 104.1(2)
C48 B1 C56 112.5(2)
C72 B1 C56 112.4(2)
F13' F13 C65 59.2(5)
F13' F13 F14' 101.0(6)
C65 F13 F14' 49.1(3)
F14' F14 C65 81.2(12)
F14' F14 F15' 135.5(13)
C65 F14 F15' 54.8(4)
F15' F15 F13' 128.6(7)
F15' F15 C65 68.6(5)
F13' F15 C65 62.2(4)
F13 F13' F15 136.1(8)
F13 F13' C65 76.6(5)
F15 F13' C65 63.5(4)
F14 F14' C65 71.5(11)
F14 F14' F13 116.8(14)
C65 F14' F13 55.4(4)
F15 F15' C65 60.3(3)
F15 F15' F14 96.7(5)
C65 F15' F14 48.7(3)
N1 C1 C2 115.7(2)
N2 C2 C1 116.1(3)
C8 C3 C4 110.1(2)
C5 C4 C3 110.7(2)
C6 C5 C4 111.6(2)
C5 C6 C7 111.4(2)
C6 C7 C8 111.5(2)
N1 C8 C3 115.2(2)
N1 C8 C7 109.2(2)
C3 C8 C7 110.4(2)
C10 C9 C14 109.8(3)
C9 C10 C11 110.8(3)
C12 C11 C10 111.2(3)
C11 C12 C13 111.8(3)
C12 C13 C14 111.1(2)
N2 C14 C9 115.1(2)
N2 C14 C13 110.4(2)
C9 C14 C13 110.0(2)
N3 C15 C16 116.1(2)
N4 C16 C15 115.9(3)
C18 C17 C22 109.0(2)
C19 C18 C17 111.2(2)
C20 C19 C18 110.6(3)
C19 C20 C21 111.0(3)
C22 C21 C20 111.3(2)
N3 C22 C21 110.5(2)
N3 C22 C17 114.9(2)
C21 C22 C17 110.5(2)
C28 C23 C24 110.8(3)
C25 C24 C23 112.3(3)
C24 C25 C26 111.4(3)
C25 C26 C27 111.3(3)
C26 C27 C28 109.6(3)
N4 C28 C23 110.5(2)
N4 C28 C27 114.7(2)
C23 C28 C27 109.9(2)
N5 C29 C30 116.4(3)
N6 C30 C29 116.3(3)
C32 C31 C36 109.7(3)
C33 C32 C31 111.1(3)
C32 C33 C34 111.2(3)
C33 C34 C35 111.2(3)
C36 C35 C34 111.5(2)
N5 C36 C35 110.1(2)
N5 C36 C31 115.4(2)
C35 C36 C31 110.3(2)
C42 C37 C38 110.0(2)
C39 C38 C37 110.7(3)
C40 C39 C38 110.6(3)
C39 C40 C41 111.4(3)
C40 C41 C42 111.0(3)
N6 C42 C37 115.0(2)
N6 C42 C41 109.9(2)
C37 C42 C41 110.1(2)
C44 C43 C48 122.6(3)
C43 C44 C45 121.2(3)
C43 C44 C49 118.6(3)
C45 C44 C49 120.2(3)
C44 C45 C46 117.6(3)
C47 C46 C45 120.8(3)
C47 C46 C50 118.9(3)
C45 C46 C50 120.3(3)
C46 C47 C48 122.6(3)
C47 C48 C43 115.1(2)
C47 C48 B1 122.6(2)
C43 C48 B1 122.2(2)
F1 C49 F3 106.8(2)
F1 C49 F2 105.7(3)
F3 C49 F2 106.2(2)
F1 C49 C44 111.8(2)
F3 C49 C44 113.5(3)
F2 C49 C44 112.3(2)
F6 C50 F4 106.9(3)
F6 C50 F5 106.3(2)
F4 C50 F5 105.7(3)
F6 C50 C46 113.2(3)
F4 C50 C46 111.7(2)
F5 C50 C46 112.5(3)
C52 C51 C56 122.6(3)
C53 C52 C51 120.5(3)
C53 C52 C57 120.6(3)
C51 C52 C57 119.0(3)
C54 C53 C52 118.2(3)
C53 C54 C55 121.0(3)
C53 C54 C58 119.6(3)
C55 C54 C58 119.3(3)
C54 C55 C56 122.3(3)
C55 C56 C51 115.3(2)
C55 C56 B1 123.6(2)
C51 C56 B1 120.9(2)
F9 C57 F7 107.1(2)
F9 C57 F8 105.6(2)
F7 C57 F8 105.9(2)
F9 C57 C52 112.4(2)
F7 C57 C52 113.2(3)
F8 C57 C52 112.1(2)
F11 C58 F10 105.7(2)
F11 C58 F12 106.3(2)
F10 C58 F12 105.6(2)
F11 C58 C54 112.9(2)
F10 C58 C54 113.2(2)
F12 C58 C54 112.4(2)
C60 C59 C64 122.3(3)
C61 C60 C59 121.0(3)
C61 C60 C65 118.9(3)
C59 C60 C65 120.1(3)
C62 C61 C60 118.3(3)
C61 C62 C63 120.2(3)
C61 C62 C66 120.6(3)
C63 C62 C66 119.2(3)
C62 C63 C64 122.8(3)
C59 C64 C63 115.4(2)
C59 C64 B1 122.0(2)
C63 C64 B1 122.3(2)
F13' C65 F14 121.7(7)
F13' C65 F15 54.3(4)
F14 C65 F15 111.5(6)
F13' C65 F14' 111.5(5)
F14 C65 F14' 27.3(5)
F15 C65 F14' 129.0(5)
F13' C65 F15' 104.0(4)
F14 C65 F15' 76.5(4)
F15 C65 F15' 51.1(4)
F14' C65 F15' 103.6(4)
F13' C65 F13 44.1(3)
F14 C65 F13 97.9(6)
F15 C65 F13 96.7(5)
F14' C65 F13 75.5(5)
F15' C65 F13 138.7(4)
F13' C65 C60 114.6(3)
F14 C65 C60 120.0(6)
F15 C65 C60 117.2(4)
F14' C65 C60 112.9(4)
F15' C65 C60 109.3(3)
F13 C65 C60 108.6(4)
F16 C66 F18 106.5(3)
F16 C66 F17 107.0(3)
F18 C66 F17 105.2(2)
F16 C66 C62 113.1(3)
F18 C66 C62 112.2(3)
F17 C66 C62 112.3(2)
C68 C67 C72 123.3(3)
C67 C68 C69 120.0(3)
C67 C68 C73 120.3(3)
C69 C68 C73 119.7(3)
C70 C69 C68 118.6(3)
C69 C70 C71 120.4(3)
C69 C70 C74 120.8(3)
C71 C70 C74 118.8(3)
C70 C71 C72 122.9(3)
C71 C72 C67 114.8(3)
C71 C72 B1 124.5(2)
C67 C72 B1 120.4(2)
F19 C73 F20 105.8(3)
F19 C73 F21 105.8(3)
F20 C73 F21 105.8(3)
F19 C73 C68 112.8(3)
F20 C73 C68 113.1(3)
F21 C73 C68 112.9(3)
F23 C74 F24 107.9(3)
F23 C74 F22 105.4(3)
F24 C74 F22 104.6(3)
F23 C74 C70 113.6(3)
F24 C74 C70 112.6(3)
F22 C74 C70 112.1(3)
C76 C75 C80 119.6(4)
C77 C76 C75 119.5(4)
C77 C76 C81 121.0(4)
C75 C76 C81 119.6(4)
C78 C77 C76 120.2(4)
C77 C78 C79 121.4(4)
C80 C79 C78 118.4(4)
C79 C80 C75 120.8(4)
C83 C82 C87 121.3(4)
C82 C83 C84 120.6(4)
C85 C84 C83 118.9(4)
C84 C85 C86 120.4(4)
C87 C86 C85 121.3(3)
C86 C87 C82 117.5(3)
C86 C87 C88 122.6(3)
C82 C87 C88 119.8(3)

loop_
_geom_bond_atom_site_label_1
_geom_bond_atom_site_label_2
_geom_bond_distance
Cr1 N3 2.017(2)
Cr1 N2 2.023(2)
Cr1 N4 2.021(2)
Cr1 N1 2.023(2)
Cr1 N5 2.024(2)
Cr1 N6 2.028(2)
N1 C1 1.313(3)
N1 C8 1.483(3)
N2 C2 1.314(3)
N2 C14 1.485(3)
N3 C15 1.316(3)
N3 C22 1.483(3)
N4 C16 1.317(3)
N4 C28 1.474(3)
N5 C29 1.316(4)
N5 C36 1.475(3)
N6 C30 1.315(3)
N6 C42 1.483(3)
B1 C64 1.636(4)
B1 C48 1.640(4)
B1 C72 1.643(4)
B1 C56 1.649(4)
F1 C49 1.333(4)
F2 C49 1.344(4)
F3 C49 1.337(3)
F4 C50 1.343(4)
F5 C50 1.344(4)
F6 C50 1.337(3)
F7 C57 1.335(3)
F8 C57 1.351(3)
F9 C57 1.332(3)
F10 C58 1.343(3)
F11 C58 1.342(3)
F12 C58 1.344(3)
F13 F13' 1.040(8)
F13 C65 1.453(8)
F13 F14' 1.710(10)
F14 F14' 0.620(10)
F14 C65 1.281(8)
F14 F15' 1.657(9)
F15 F15' 1.162(8)
F15 F13' 1.179(7)
F15 C65 1.298(6)
F13' C65 1.284(5)
F14' C65 1.335(6)
F15' C65 1.392(5)
F16 C66 1.330(3)
F17 C66 1.339(4)
F18 C66 1.340(4)
F19 C73 1.331(4)
F20 C73 1.333(4)
F21 C73 1.337(4)
F22 C74 1.343(4)
F23 C74 1.326(4)
F24 C74 1.327(4)
C1 C2 1.407(4)
C3 C8 1.526(4)
C3 C4 1.531(4)
C4 C5 1.528(4)
C5 C6 1.517(4)
C6 C7 1.523(4)
C7 C8 1.532(4)
C9 C10 1.523(4)
C9 C14 1.527(4)
C10 C11 1.528(5)
C11 C12 1.520(4)
C12 C13 1.524(4)
C13 C14 1.531(4)
C15 C16 1.396(4)
C17 C18 1.523(4)
C17 C22 1.528(4)
C18 C19 1.513(5)
C19 C20 1.511(4)
C20 C21 1.530(4)
C21 C22 1.522(4)
C23 C28 1.523(4)
C23 C24 1.526(4)
C24 C25 1.515(5)
C25 C26 1.516(5)
C26 C27 1.527(4)
C27 C28 1.533(4)
C29 C30 1.396(4)
C31 C32 1.531(4)
C31 C36 1.531(4)
C32 C33 1.515(5)
C33 C34 1.519(5)
C34 C35 1.529(4)
C35 C36 1.531(4)
C37 C42 1.529(4)
C37 C38 1.534(4)
C38 C39 1.520(4)
C39 C40 1.518(4)
C40 C41 1.529(4)
C41 C42 1.529(4)
C43 C44 1.383(4)
C43 C48 1.405(4)
C44 C45 1.385(4)
C44 C49 1.489(4)
C45 C46 1.395(4)
C46 C47 1.389(4)
C46 C50 1.492(4)
C47 C48 1.401(4)
C51 C52 1.393(4)
C51 C56 1.397(4)
C52 C53 1.380(4)
C52 C57 1.491(4)
C53 C54 1.380(4)
C54 C55 1.389(4)
C54 C58 1.493(4)
C55 C56 1.397(4)
C59 C60 1.389(4)
C59 C64 1.395(4)
C60 C61 1.386(4)
C60 C65 1.480(4)
C61 C62 1.378(4)
C62 C63 1.395(4)
C62 C66 1.498(4)
C63 C64 1.399(4)
C67 C68 1.389(4)
C67 C72 1.398(4)
C68 C69 1.388(4)
C68 C73 1.489(4)
C69 C70 1.379(4)
C70 C71 1.396(4)
C70 C74 1.493(4)
C71 C72 1.396(4)
C75 C76 1.380(5)
C75 C80 1.391(5)
C76 C77 1.365(5)
C76 C81 1.534(5)
C77 C78 1.362(6)
C78 C79 1.382(5)
C79 C80 1.360(5)
C82 C83 1.372(5)
C82 C87 1.389(5)
C83 C84 1.375(5)
C84 C85 1.373(5)
C85 C86 1.386(5)
C86 C87 1.377(5)
C87 C88 1.503(5)
